data_7151888
loop_
_publ_author_name
'Chevallier, Floris'
'Halauko, Yury S.'
'Pecceu, Christelle'
'Nassar, Ibrahim F.'
'Dam, To Uyen'
'Roisnel, Thierry'
'Matulis, Vadim E.'
'Ivashkevich, Oleg A.'
'Mongin, Florence'

_publ_section_title
;
 N-aryl pyrazoles: DFT calculations of CH acidity and deprotonative
 metallation using a combination of lithium and zinc amides
;
_journal_issue 12
_journal_name_full 'Organic &amp; Biomolecular Chemistry'
_journal_page_first 4671
_journal_paper_doi 10.1039/c1ob05267e
_journal_volume 9
_journal_year 2011
_chemical_compound_source 'synthesis as described'
_chemical_formula_moiety 'C8 H7 N3'
_chemical_formula_sum 'C8 H7 N3'
_chemical_formula_weight 145.17
_chemical_name_systematic
;
?
;
_space_group_IT_number 14
_symmetry_cell_setting monoclinic
_symmetry_Int_Tables_number 14
_symmetry_space_group_name_Hall '-P 2yab'
_symmetry_space_group_name_H-M 'P 1 21/a 1'
_atom_sites_solution_hydrogens geom
_atom_sites_solution_primary direct
_atom_sites_solution_secondary difmap
_audit_conform_dict_location ftp://ftp.iucr.org/pub/cif_core.dic
_audit_conform_dict_name cif_core.dic
_audit_conform_dict_version 2.3
_audit_creation_date 2011-02-16T11:16:44-00:00
_audit_creation_method 'WinGX routine CIF_UPDATE'
_cell_angle_alpha 90
_cell_angle_beta 90.229(8)
_cell_angle_gamma 90
_cell_formula_units_Z 4
_cell_length_a 11.299(3)
_cell_length_b 4.2309(9)
_cell_length_c 14.743(3)
_cell_measurement_reflns_used 2131
_cell_measurement_temperature 150(2)
_cell_measurement_theta_max 27.57
_cell_measurement_theta_min 2.76
_cell_measurement_wavelength 0.71073
_cell_volume 704.8(3)
_computing_cell_refinement 'Bruker SMART (Bruker, 2002)'
_computing_data_collection 'Bruker SAINT (Bruker, 2002)'
_computing_data_reduction 'Bruker SAINT (Bruker, 2002)'
_computing_molecular_graphics 'Ortep-3 for Windows (Farrugia, 1997)'
_computing_publication_material
;
WinGX publication routines (Farrugia, 1999),
CRYSCAL (T. Roisnel, local program)
;
_computing_structure_refinement 'SHELXL-97 (Sheldrick, 1997)'
_computing_structure_solution 'SIR97 (Altomare et al., 1999))'
_diffrn_ambient_temperature 150(2)
_diffrn_detector 'CCD plate'
_diffrn_measured_fraction_theta_full 0.99
_diffrn_measured_fraction_theta_max 0.986
_diffrn_measurement_device_type 'APEXII, Bruker-AXS'
_diffrn_measurement_method 'CCD rotation images, thin slices'
_diffrn_radiation_monochromator graphite
_diffrn_radiation_probe x-ray
_diffrn_radiation_type MoK\a
_diffrn_radiation_wavelength 0.71073
_diffrn_reflns_av_R_equivalents 0.036
_diffrn_reflns_av_unetI/netI 0.0407
_diffrn_reflns_limit_h_max 14
_diffrn_reflns_limit_h_min -14
_diffrn_reflns_limit_k_max 3
_diffrn_reflns_limit_k_min -5
_diffrn_reflns_limit_l_max 19
_diffrn_reflns_limit_l_min -19
_diffrn_reflns_number 5605
_diffrn_reflns_theta_full 25
_diffrn_reflns_theta_max 27.48
_diffrn_reflns_theta_min 3.61
_exptl_absorpt_coefficient_mu 0.088
_exptl_absorpt_correction_T_max 0.961
_exptl_absorpt_correction_T_min 0.616
_exptl_absorpt_correction_type multi-scan
_exptl_absorpt_process_details
;
[Sheldrick, G.M. (2002). SADABS Bruker AXS Inc., Madison, Wisconsin, USA]
;
_exptl_crystal_colour colourless
_exptl_crystal_density_diffrn 1.368
_exptl_crystal_density_method 'not measured'
_exptl_crystal_description block
_exptl_crystal_F_000 304
_exptl_crystal_size_max 0.57
_exptl_crystal_size_mid 0.52
_exptl_crystal_size_min 0.45
_refine_diff_density_max 0.204
_refine_diff_density_min -0.334
_refine_diff_density_rms 0.063
_refine_ls_extinction_method none
_refine_ls_goodness_of_fit_ref 1.136
_refine_ls_hydrogen_treatment constr
_refine_ls_matrix_type full
_refine_ls_number_parameters 100
_refine_ls_number_reflns 1606
_refine_ls_number_restraints 0
_refine_ls_restrained_S_all 1.136
_refine_ls_R_factor_all 0.0797
_refine_ls_R_factor_gt 0.0565
_refine_ls_shift/su_max 0
_refine_ls_shift/su_mean 0
_refine_ls_structure_factor_coef Fsqd
_refine_ls_weighting_details 'calc w=1/[\s^2^(Fo^2^)+(0.0632P)^2^+0.4046P] where P=(Fo^2^+2Fc^2^)/3'
_refine_ls_weighting_scheme calc
_refine_ls_wR_factor_gt 0.1401
_refine_ls_wR_factor_ref 0.1539
_reflns_number_gt 1174
_reflns_number_total 1606
_reflns_threshold_expression >2sigma(I)
_cod_data_source_file c1ob05267e.txt
_cod_data_source_block 1o
_cod_original_sg_symbol_H-M 'P 21/a'
_cod_database_code 7151888

loop_
_symmetry_equiv_pos_as_xyz
'x, y, z'
'-x+1/2, y+1/2, -z'
'-x, -y, -z'
'x-1/2, -y-1/2, z'

loop_
_atom_site_label
_atom_site_type_symbol
_atom_site_fract_x
_atom_site_fract_y
_atom_site_fract_z
_atom_site_U_iso_or_equiv
_atom_site_adp_type
_atom_site_occupancy
_atom_site_symmetry_multiplicity
_atom_site_calc_flag
_atom_site_refinement_flags
_atom_site_disorder_assembly
_atom_site_disorder_group
C1 C 0.06691(17) 0.1212(5) 0.34996(13) 0.0291(5) Uani 1 1 d . . .
H1 H -0.016 0.1488 0.3422 0.035 Uiso 1 1 calc R . .
C2 C 0.12128(18) -0.0563(6) 0.41548(14) 0.0325(5) Uani 1 1 d . . .
H2 H 0.0851 -0.1764 0.4622 0.039 Uiso 1 1 calc R . .
C3 C 0.24284(17) -0.0209(6) 0.39816(13) 0.0316(5) Uani 1 1 d . . .
H3 H 0.3033 -0.1188 0.4332 0.038 Uiso 1 1 calc R . .
N4 N 0.26350(13) 0.1643(5) 0.32753(11) 0.0290(4) Uani 1 1 d . . .
N5 N 0.15328(13) 0.2510(4) 0.29784(10) 0.0235(4) Uani 1 1 d . . .
C6 C 0.14162(15) 0.4494(5) 0.22105(12) 0.0210(4) Uani 1 1 d . . .
C7 C 0.02939(15) 0.5301(5) 0.18775(13) 0.0274(5) Uani 1 1 d . . .
H7 H -0.0383 0.4533 0.2188 0.033 Uiso 1 1 calc R . .
N8 N 0.01322(13) 0.7098(5) 0.11449(11) 0.0326(5) Uani 1 1 d . . .
C9 C 0.10957(16) 0.8168(5) 0.07168(13) 0.0286(5) Uani 1 1 d . . .
H9 H 0.0993 0.9419 0.0187 0.034 Uiso 1 1 calc R . .
C10 C 0.22377(15) 0.7527(5) 0.10138(13) 0.0258(5) Uani 1 1 d . . .
H10 H 0.2899 0.837 0.07 0.031 Uiso 1 1 calc R . .
C11 C 0.24003(14) 0.5663(5) 0.17650(12) 0.0242(5) Uani 1 1 d . . .
H11 H 0.3175 0.5182 0.1976 0.029 Uiso 1 1 calc R . .

loop_
_atom_site_aniso_label
_atom_site_aniso_U_11
_atom_site_aniso_U_22
_atom_site_aniso_U_33
_atom_site_aniso_U_23
_atom_site_aniso_U_13
_atom_site_aniso_U_12
C1 0.0205(9) 0.0318(14) 0.0352(10) -0.0016(9) 0.0068(7) -0.0027(8)
C2 0.0331(11) 0.0311(14) 0.0335(10) 0.0002(9) 0.0067(8) -0.0008(9)
C3 0.0281(10) 0.0333(14) 0.0335(10) -0.0004(9) -0.0026(8) 0.0031(9)
N4 0.0164(7) 0.0361(12) 0.0346(9) 0.0005(8) -0.0024(6) 0.0034(7)
N5 0.0138(7) 0.0257(10) 0.0308(8) -0.0025(7) 0.0018(6) 0.0009(7)
C6 0.0140(8) 0.0219(11) 0.0273(9) -0.0041(8) 0.0016(6) 0.0019(7)
C7 0.0115(8) 0.0326(13) 0.0382(10) 0.0019(9) 0.0035(7) -0.0023(8)
N8 0.0122(7) 0.0456(13) 0.0400(10) 0.0067(8) 0.0012(6) 0.0010(7)
C9 0.0159(9) 0.0374(14) 0.0326(10) 0.0034(9) 0.0015(7) 0.0020(8)
C10 0.0126(8) 0.0314(13) 0.0335(10) -0.0012(8) 0.0051(7) 0.0002(8)
C11 0.0099(7) 0.0278(12) 0.0349(10) -0.0029(8) 0.0009(7) 0.0006(7)

loop_
_atom_type_symbol
_atom_type_description
_atom_type_scat_dispersion_real
_atom_type_scat_dispersion_imag
_atom_type_scat_source
C C 0.0033 0.0016 'International Tables Vol C Tables 4.2.6.8 and 6.1.1.4'
H H 0 0 'International Tables Vol C Tables 4.2.6.8 and 6.1.1.4'
N N 0.0061 0.0033 'International Tables Vol C Tables 4.2.6.8 and 6.1.1.4'

loop_
_geom_angle_atom_site_label_1
_geom_angle_atom_site_label_2
_geom_angle_atom_site_label_3
_geom_angle
_geom_angle_site_symmetry_1
_geom_angle_site_symmetry_3
_geom_angle_publ_flag
N5 C1 C2 107.42(17) . . ?
N5 C1 H1 126.3 . . ?
C2 C1 H1 126.3 . . ?
C1 C2 C3 104.46(18) . . ?
C1 C2 H2 127.8 . . ?
C3 C2 H2 127.8 . . ?
N4 C3 C2 112.40(18) . . ?
N4 C3 H3 123.8 . . ?
C2 C3 H3 123.8 . . ?
C3 N4 N5 104.29(15) . . ?
C1 N5 N4 111.42(16) . . ?
C1 N5 C6 128.81(16) . . ?
N4 N5 C6 119.77(14) . . ?
C11 C6 C7 118.31(18) . . ?
C11 C6 N5 121.26(16) . . ?
C7 C6 N5 120.43(16) . . ?
N8 C7 C6 122.98(17) . . ?
N8 C7 H7 118.5 . . ?
C6 C7 H7 118.5 . . ?
C7 N8 C9 117.74(16) . . ?
N8 C9 C10 122.81(19) . . ?
N8 C9 H9 118.6 . . ?
C10 C9 H9 118.6 . . ?
C11 C10 C9 119.25(17) . . ?
C11 C10 H10 120.4 . . ?
C9 C10 H10 120.4 . . ?
C10 C11 C6 118.89(16) . . ?
C10 C11 H11 120.6 . . ?
C6 C11 H11 120.6 . . ?

loop_
_geom_bond_atom_site_label_1
_geom_bond_atom_site_label_2
_geom_bond_distance
_geom_bond_site_symmetry_2
_geom_bond_publ_flag
C1 N5 1.360(2) . ?
C1 C2 1.367(3) . ?
C1 H1 0.95 . ?
C2 C3 1.406(3) . ?
C2 H2 0.95 . ?
C3 N4 1.325(3) . ?
C3 H3 0.95 . ?
N4 N5 1.368(2) . ?
N5 C6 1.415(2) . ?
C6 C11 1.385(2) . ?
C6 C7 1.400(2) . ?
C7 N8 1.333(3) . ?
C7 H7 0.95 . ?
N8 C9 1.339(2) . ?
C9 C10 1.388(2) . ?
C9 H9 0.95 . ?
C10 C11 1.371(3) . ?
C10 H10 0.95 . ?
C11 H11 0.95 . ?

loop_
_geom_torsion_atom_site_label_1
_geom_torsion_atom_site_label_2
_geom_torsion_atom_site_label_3
_geom_torsion_atom_site_label_4
_geom_torsion
_geom_torsion_site_symmetry_1
_geom_torsion_site_symmetry_2
_geom_torsion_site_symmetry_3
_geom_torsion_site_symmetry_4
_geom_torsion_publ_flag
N5 C1 C2 C3 0.1(2) . . . . ?
C1 C2 C3 N4 0.1(3) . . . . ?
C2 C3 N4 N5 -0.2(2) . . . . ?
C2 C1 N5 N4 -0.2(2) . . . . ?
C2 C1 N5 C6 179.13(19) . . . . ?
C3 N4 N5 C1 0.2(2) . . . . ?
C3 N4 N5 C6 -179.14(17) . . . . ?
C1 N5 C6 C11 178.80(19) . . . . ?
N4 N5 C6 C11 -1.9(3) . . . . ?
C1 N5 C6 C7 -1.8(3) . . . . ?
N4 N5 C6 C7 177.52(17) . . . . ?
C11 C6 C7 N8 1.1(3) . . . . ?
N5 C6 C7 N8 -178.37(18) . . . . ?
C6 C7 N8 C9 -0.2(3) . . . . ?
C7 N8 C9 C10 -1.1(3) . . . . ?
N8 C9 C10 C11 1.5(3) . . . . ?
C9 C10 C11 C6 -0.5(3) . . . . ?
C7 C6 C11 C10 -0.7(3) . . . . ?
N5 C6 C11 C10 178.76(18) . . . . ?

loop_
_cod_related_entry_id
_cod_related_entry_database
_cod_related_entry_code
1 ChemSpider 9553481
